data_7052927
loop_
_publ_author_name
'Li, Fang'
'Cong, Xiaomin'
'Du, Zhiming'
'He, Chunlin'
'Zhao, Linshuang'
'Meng, Lingqiao'

_publ_section_title
;
 1,1&#x2032;-Diamino-5,5&#x2032;-azotetrazole: a nitrogen rich compound
;
_journal_issue 10
_journal_name_full 'New Journal of Chemistry'
_journal_page_first 1953
_journal_paper_doi 10.1039/c2nj40109f
_journal_volume 36
_journal_year 2012
_chemical_formula_sum 'C8 H12 N12'
_chemical_formula_weight 276.30
_chemical_name_systematic
;
?
;
_space_group_IT_number 14
_symmetry_cell_setting monoclinic
_symmetry_space_group_name_Hall '-P 2ybc'
_symmetry_space_group_name_H-M 'P 1 21/c 1'
_atom_sites_solution_hydrogens geom
_atom_sites_solution_primary direct
_atom_sites_solution_secondary difmap
_audit_creation_method SHELXL-97
_cell_angle_alpha 90.00
_cell_angle_beta 115.001(3)
_cell_angle_gamma 90.00
_cell_formula_units_Z 2
_cell_length_a 8.661(3)
_cell_length_b 8.102(2)
_cell_length_c 10.043(3)
_cell_measurement_reflns_used 1953
_cell_measurement_temperature 153(2)
_cell_measurement_theta_max 29.12
_cell_measurement_theta_min 2.59
_cell_volume 638.7(3)
_computing_cell_refinement 'CrystalClear (Rigaku Inc., 2008)'
_computing_data_collection 'CrystalClear (Rigaku Inc., 2008)'
_computing_data_reduction 'CrystalClear (Rigaku Inc., 2008)'
_computing_structure_refinement 'SHELXL-97 (Sheldrick, 1997)'
_computing_structure_solution 'SHELXS-97 (Sheldrick, 1990)'
_diffrn_ambient_temperature 153(2)
_diffrn_detector_area_resol_mean 28.5714
_diffrn_measured_fraction_theta_full 0.988
_diffrn_measured_fraction_theta_max 0.988
_diffrn_measurement_device_type AFC10/Saturn724+
_diffrn_measurement_method 'phi and omega scans'
_diffrn_radiation_monochromator graphite
_diffrn_radiation_source 'Rotating Anode'
_diffrn_radiation_type MoK\a
_diffrn_radiation_wavelength 0.71073
_diffrn_reflns_av_R_equivalents 0.0220
_diffrn_reflns_av_sigmaI/netI 0.0245
_diffrn_reflns_limit_h_max 11
_diffrn_reflns_limit_h_min -11
_diffrn_reflns_limit_k_max 6
_diffrn_reflns_limit_k_min -11
_diffrn_reflns_limit_l_max 13
_diffrn_reflns_limit_l_min -13
_diffrn_reflns_number 5340
_diffrn_reflns_theta_full 29.10
_diffrn_reflns_theta_max 29.10
_diffrn_reflns_theta_min 3.37
_diffrn_standards_decay_% 0
_diffrn_standards_interval_count 0
_diffrn_standards_interval_time 0
_diffrn_standards_number 0
_exptl_absorpt_coefficient_mu 0.105
_exptl_absorpt_correction_type none
_exptl_crystal_colour Orange
_exptl_crystal_density_diffrn 1.437
_exptl_crystal_density_method 'not measured'
_exptl_crystal_description Block
_exptl_crystal_F_000 288
_exptl_crystal_size_max 0.24
_exptl_crystal_size_mid 0.24
_exptl_crystal_size_min 0.13
_refine_diff_density_max 0.249
_refine_diff_density_min -0.269
_refine_diff_density_rms 0.044
_refine_ls_extinction_method none
_refine_ls_goodness_of_fit_ref 0.998
_refine_ls_hydrogen_treatment constr
_refine_ls_matrix_type full
_refine_ls_number_parameters 93
_refine_ls_number_reflns 1683
_refine_ls_number_restraints 0
_refine_ls_restrained_S_all 0.998
_refine_ls_R_factor_all 0.0498
_refine_ls_R_factor_gt 0.0386
_refine_ls_shift/su_max 0.000
_refine_ls_shift/su_mean 0.000
_refine_ls_structure_factor_coef Fsqd
_refine_ls_weighting_details 'calc w=1/[\s^2^(Fo^2^)+(0.0531P)^2^+0.1630P] where P=(Fo^2^+2Fc^2^)/3'
_refine_ls_weighting_scheme calc
_refine_ls_wR_factor_gt 0.0949
_refine_ls_wR_factor_ref 0.1006
_reflns_number_gt 1381
_reflns_number_total 1683
_reflns_threshold_expression >2sigma(I)
_cod_data_source_file c2nj40109f.txt
_cod_data_source_block bo1125
_cod_depositor_comments
;
The following automatic conversions were performed:

'_symmetry_cell_setting' value 'Monoclinic' changed to 'monoclinic'
according to /home/saulius/struct/CIF-dictionaries/cif_core.dic
dictionary named 'cif_core.dic' version 2.4.2 from 2011-04-26.

Automatic conversion script
Id: cif_fix_values 1891 2012-01-12 08:04:46Z andrius 
;
_cod_original_cell_volume 638.6(3)
_cod_original_sg_symbol_H-M P2(1)/c
_cod_database_code 7052927

loop_
_symmetry_equiv_pos_as_xyz
'x, y, z'
'-x, y+1/2, -z+1/2'
'-x, -y, -z'
'x, -y-1/2, z-1/2'

loop_
_atom_site_label
_atom_site_type_symbol
_atom_site_fract_x
_atom_site_fract_y
_atom_site_fract_z
_atom_site_U_iso_or_equiv
_atom_site_adp_type
_atom_site_occupancy
_atom_site_symmetry_multiplicity
_atom_site_calc_flag
_atom_site_refinement_flags
N1 N 0.70483(12) 0.34639(13) 0.42140(11) 0.0239(2) Uani 1 1 d .
N2 N 0.72697(13) 0.20750(13) 0.35765(11) 0.0271(2) Uani 1 1 d .
N3 N 0.59814(12) 0.10506(13) 0.32574(11) 0.0255(2) Uani 1 1 d .
N4 N 0.48977(11) 0.18051(12) 0.36845(10) 0.0197(2) Uani 1 1 d .
N5 N 0.34804(12) 0.09634(13) 0.37075(11) 0.0232(2) Uani 1 1 d .
N6 N 0.46379(11) 0.43112(12) 0.47865(10) 0.0204(2) Uani 1 1 d .
C1 C 0.55611(13) 0.32765(14) 0.42756(11) 0.0189(2) Uani 1 1 d .
C2 C 0.20759(14) 0.12428(14) 0.25804(12) 0.0209(2) Uani 1 1 d .
C3 C 0.05658(16) 0.03561(17) 0.25789(15) 0.0305(3) Uani 1 1 d .
H3A H 0.0921 -0.0334 0.3460 0.037 Uiso 1 1 calc R
H3B H 0.0065 -0.0341 0.1702 0.037 Uiso 1 1 calc R
H3C H -0.0281 0.1161 0.2574 0.037 Uiso 1 1 calc R
C4 C 0.18457(14) 0.23398(15) 0.13152(13) 0.0263(3) Uani 1 1 d .
H4A H 0.2216 0.3461 0.1674 0.032 Uiso 1 1 calc R
H4B H 0.0641 0.2357 0.0620 0.032 Uiso 1 1 calc R
H4C H 0.2529 0.1922 0.0821 0.032 Uiso 1 1 calc R

loop_
_atom_site_aniso_label
_atom_site_aniso_U_11
_atom_site_aniso_U_22
_atom_site_aniso_U_33
_atom_site_aniso_U_23
_atom_site_aniso_U_13
_atom_site_aniso_U_12
N1 0.0193(5) 0.0276(6) 0.0267(5) -0.0018(4) 0.0115(4) 0.0007(4)
N2 0.0237(5) 0.0303(6) 0.0307(5) -0.0033(4) 0.0150(4) 0.0015(4)
N3 0.0253(5) 0.0273(6) 0.0269(5) -0.0033(4) 0.0140(4) 0.0022(4)
N4 0.0198(5) 0.0214(5) 0.0190(4) -0.0009(3) 0.0091(4) -0.0001(4)
N5 0.0232(5) 0.0243(5) 0.0246(5) -0.0012(4) 0.0124(4) -0.0057(4)
N6 0.0202(5) 0.0218(5) 0.0207(5) -0.0012(3) 0.0101(4) -0.0006(4)
C1 0.0188(5) 0.0204(6) 0.0180(5) 0.0006(4) 0.0082(4) -0.0003(4)
C2 0.0233(5) 0.0177(6) 0.0254(5) -0.0044(4) 0.0137(5) -0.0009(4)
C3 0.0259(6) 0.0311(7) 0.0371(7) -0.0024(5) 0.0158(5) -0.0068(5)
C4 0.0212(5) 0.0275(6) 0.0294(6) 0.0052(5) 0.0100(5) 0.0029(5)

loop_
_atom_type_symbol
_atom_type_description
_atom_type_scat_dispersion_real
_atom_type_scat_dispersion_imag
_atom_type_scat_source
C C 0.0033 0.0016 'International Tables Vol C Tables 4.2.6.8 and 6.1.1.4'
H H 0.0000 0.0000 'International Tables Vol C Tables 4.2.6.8 and 6.1.1.4'
N N 0.0061 0.0033 'International Tables Vol C Tables 4.2.6.8 and 6.1.1.4'

loop_
_geom_angle_atom_site_label_1
_geom_angle_atom_site_label_2
_geom_angle_atom_site_label_3
_geom_angle
_geom_angle_site_symmetry_1
C1 N1 N2 105.25(9) .
N3 N2 N1 111.45(9) .
N2 N3 N4 105.78(10) .
N3 N4 C1 108.68(9) .
N3 N4 N5 121.23(10) .
C1 N4 N5 129.16(9) .
C2 N5 N4 113.98(9) .
N6 N6 C1 112.07(11) 3_666
N1 C1 N4 108.84(10) .
N1 C1 N6 131.86(10) .
N4 C1 N6 119.27(9) .
N5 C2 C3 114.81(11) .
N5 C2 C4 126.24(10) .
C3 C2 C4 118.95(10) .
C2 C3 H3A 109.5 .
C2 C3 H3B 109.5 .
H3A C3 H3B 109.5 .
C2 C3 H3C 109.5 .
H3A C3 H3C 109.5 .
H3B C3 H3C 109.5 .
C2 C4 H4A 109.5 .
C2 C4 H4B 109.5 .
H4A C4 H4B 109.5 .
C2 C4 H4C 109.5 .
H4A C4 H4C 109.5 .
H4B C4 H4C 109.5 .

loop_
_geom_bond_atom_site_label_1
_geom_bond_atom_site_label_2
_geom_bond_distance
_geom_bond_site_symmetry_2
N1 C1 1.3241(15) .
N1 N2 1.3479(14) .
N2 N3 1.3169(14) .
N3 N4 1.3337(13) .
N4 C1 1.3474(15) .
N4 N5 1.4129(13) .
N5 C2 1.2839(15) .
N6 N6 1.2631(19) 3_666
N6 C1 1.3971(14) .
C2 C3 1.4916(16) .
C2 C4 1.4933(16) .
C3 H3A 0.9800 .
C3 H3B 0.9800 .
C3 H3C 0.9800 .
C4 H4A 0.9800 .
C4 H4B 0.9800 .
C4 H4C 0.9800 .

loop_
_geom_torsion_atom_site_label_1
_geom_torsion_atom_site_label_2
_geom_torsion_atom_site_label_3
_geom_torsion_atom_site_label_4
_geom_torsion
_geom_torsion_site_symmetry_1
C1 N1 N2 N3 -0.36(12) .
N1 N2 N3 N4 0.68(13) .
N2 N3 N4 C1 -0.73(12) .
N2 N3 N4 N5 -170.58(9) .
N3 N4 N5 C2 -98.83(12) .
C1 N4 N5 C2 93.60(13) .
N2 N1 C1 N4 -0.11(12) .
N2 N1 C1 N6 -178.37(11) .
N3 N4 C1 N1 0.53(12) .
N5 N4 C1 N1 169.33(10) .
N3 N4 C1 N6 179.04(9) .
N5 N4 C1 N6 -12.16(16) .
N6 N6 C1 N1 2.76(19) 3_666
N6 N6 C1 N4 -175.35(11) 3_666
N4 N5 C2 C3 179.60(9) .
N4 N5 C2 C4 -0.15(16) .
